data_4316237
loop_
_publ_author_name
'Eun-Ju Kang'
'So Young Lee'
'Hayan Lee'
'Shim Sung Lee'

_publ_contact_author_address
;
Department of Chemistry and Research Institute of Natural Science, 
Gyeongsang National University, Jinju 660-701, South Korea
;
_publ_contact_author_email sslee@gnu.ac.kr
_publ_contact_author_fax +82-55-753-7614
_publ_contact_author_name 'Shim Sung Lee'
_publ_contact_author_phone +82-55-751-6021
_publ_section_title
;
 Sulfur-Containing Mixed-Donor Tribenzo-Macrocycles and Their Endo- and
 Exocyclic Supramolecular Silver(I) and Copper(I) Complexes
;
_journal_name_full 'Inorganic Chemistry'
_journal_page_first 7510
_journal_page_last 7520
_journal_paper_doi 10.1021/ic1007473
_journal_volume 49
_journal_year 2010
_chemical_formula_sum 'C25 H27 N O3 S2'
_chemical_formula_weight 453.60
_chemical_name_systematic
; 
 ? 
;
_space_group_IT_number 14
_symmetry_cell_setting monoclinic
_symmetry_space_group_name_Hall '-P 2yn'
_symmetry_space_group_name_H-M 'P 1 21/n 1'
_atom_sites_solution_hydrogens geom
_atom_sites_solution_primary direct
_atom_sites_solution_secondary difmap
_audit_creation_method SHELXTL
_cell_angle_alpha 90.00
_cell_angle_beta 94.184(3)
_cell_angle_gamma 90.00
_cell_formula_units_Z 4
_cell_length_a 8.6987(5)
_cell_length_b 8.9216(5)
_cell_length_c 28.6653(15)
_cell_measurement_reflns_used 8850
_cell_measurement_temperature 296(2)
_cell_measurement_theta_max 27.79
_cell_measurement_theta_min 2.39
_cell_volume 2218.7(2)
_computing_cell_refinement 'Bruker SMART'
_computing_data_collection 'Bruker SMART'
_computing_data_reduction 'Bruker SAINT'
_computing_molecular_graphics 'Bruker SHELXTL'
_computing_publication_material 'Bruker SHELXTL'
_computing_structure_refinement 'Bruker SHELXTL'
_computing_structure_solution 'Bruker SHELXTL'
_diffrn_ambient_temperature 296(2)
_diffrn_measured_fraction_theta_full 0.997
_diffrn_measured_fraction_theta_max 0.997
_diffrn_measurement_device_type 'CCD area detector'
_diffrn_measurement_method 'phi and omega scans'
_diffrn_radiation_monochromator graphite
_diffrn_radiation_source 'fine-focus sealed tube'
_diffrn_radiation_type MoK\a
_diffrn_radiation_wavelength 0.71073
_diffrn_reflns_av_R_equivalents 0.1420
_diffrn_reflns_av_sigmaI/netI 0.0780
_diffrn_reflns_limit_h_max 10
_diffrn_reflns_limit_h_min -11
_diffrn_reflns_limit_k_max 11
_diffrn_reflns_limit_k_min -11
_diffrn_reflns_limit_l_max 37
_diffrn_reflns_limit_l_min -37
_diffrn_reflns_number 28571
_diffrn_reflns_theta_full 28.10
_diffrn_reflns_theta_max 28.10
_diffrn_reflns_theta_min 1.42
_exptl_absorpt_coefficient_mu 0.268
_exptl_absorpt_correction_type none
_exptl_crystal_colour colorless
_exptl_crystal_density_diffrn 1.358
_exptl_crystal_density_method 'not measured'
_exptl_crystal_description plate
_exptl_crystal_F_000 960
_exptl_crystal_size_max 0.22
_exptl_crystal_size_mid 0.16
_exptl_crystal_size_min 0.02
_refine_diff_density_max 0.342
_refine_diff_density_min -0.387
_refine_diff_density_rms 0.068
_refine_ls_extinction_method none
_refine_ls_goodness_of_fit_ref 1.024
_refine_ls_hydrogen_treatment constr
_refine_ls_matrix_type full
_refine_ls_number_parameters 280
_refine_ls_number_reflns 5405
_refine_ls_number_restraints 0
_refine_ls_restrained_S_all 1.024
_refine_ls_R_factor_all 0.0694
_refine_ls_R_factor_gt 0.0488
_refine_ls_shift/su_max 0.001
_refine_ls_shift/su_mean 0.000
_refine_ls_structure_factor_coef Fsqd
_refine_ls_weighting_details 'calc w=1/[\s^2^(Fo^2^)+(0.0522P)^2^+0.8251P] where P=(Fo^2^+2Fc^2^)/3'
_refine_ls_weighting_scheme calc
_refine_ls_wR_factor_gt 0.1221
_refine_ls_wR_factor_ref 0.1321
_reflns_number_gt 3991
_reflns_number_total 5405
_reflns_threshold_expression >2sigma(I)
_cod_data_source_file ic1007473_si_002_02.cif
_cod_data_source_block L2
_cod_depositor_comments
;
The following automatic conversions were performed:

'_symmetry_cell_setting' value 'Monoclinic' changed to 'monoclinic'
according to the built-in table from CIF Core dictionary named
'cif_core.dic' version 2.4.1 from 2010-06-29.

Automatic conversion script
Id: cif_fix_values 1646 2011-03-28 12:23:43Z adriana 
;
_cod_database_code 4316237

loop_
_symmetry_equiv_pos_as_xyz
'x, y, z'
'-x+1/2, y+1/2, -z+1/2'
'-x, -y, -z'
'x-1/2, -y-1/2, z-1/2'

loop_
_atom_site_label
_atom_site_type_symbol
_atom_site_fract_x
_atom_site_fract_y
_atom_site_fract_z
_atom_site_U_iso_or_equiv
_atom_site_adp_type
_atom_site_occupancy
_atom_site_symmetry_multiplicity
_atom_site_calc_flag
_atom_site_refinement_flags
_atom_site_disorder_assembly
_atom_site_disorder_group
O2 O 0.72819(16) 0.78512(17) 0.81055(5) 0.0287(3) Uani 1 1 d . . .
O3 O 0.48916(16) 0.51198(16) 0.89790(5) 0.0268(3) Uani 1 1 d . . .
O1 O 0.35353(16) 0.65290(17) 0.69836(5) 0.0267(3) Uani 1 1 d . . .
N1 N 0.29544(18) 0.50943(18) 0.79149(6) 0.0209(3) Uani 1 1 d . . .
S2 S 0.83646(6) 0.73239(7) 0.918116(19) 0.03050(15) Uani 1 1 d . . .
S1 S 0.76567(6) 0.77579(6) 0.698183(18) 0.02572(14) Uani 1 1 d . . .
C1 C 0.1023(2) 0.7233(2) 0.82712(8) 0.0284(5) Uani 1 1 d . . .
H1B H 0.0354 0.7954 0.8393 0.034 Uiso 1 1 calc R . .
C2 C 0.5637(2) 0.2855(2) 0.94114(7) 0.0280(5) Uani 1 1 d . . .
H2A H 0.4987 0.2246 0.9210 0.034 Uiso 1 1 calc R . .
C3 C 0.1110(2) 0.7076(2) 0.77938(7) 0.0248(4) Uani 1 1 d . . .
H3A H 0.0513 0.7699 0.7582 0.030 Uiso 1 1 calc R . .
C4 C 0.2990(2) 0.5629(2) 0.61884(7) 0.0263(4) Uani 1 1 d . . .
H4A H 0.2212 0.4970 0.6281 0.032 Uiso 1 1 calc R . .
C5 C 0.6241(2) 0.7008(3) 0.78022(7) 0.0297(5) Uani 1 1 d . . .
H5A H 0.5376 0.7658 0.7683 0.036 Uiso 1 1 calc R . .
H5B H 0.5810 0.6172 0.7978 0.036 Uiso 1 1 calc R . .
C6 C 0.5246(2) 0.7548(2) 0.59142(7) 0.0274(5) Uani 1 1 d . . .
H6A H 0.6018 0.8210 0.5818 0.033 Uiso 1 1 calc R . .
C7 C 0.6514(3) 0.2213(3) 0.97842(7) 0.0314(5) Uani 1 1 d . . .
H7A H 0.6457 0.1164 0.9837 0.038 Uiso 1 1 calc R . .
C8 C 0.5835(2) 0.8511(2) 0.67297(7) 0.0242(4) Uani 1 1 d . . .
H8A H 0.5173 0.8740 0.6987 0.029 Uiso 1 1 calc R . .
H8B H 0.6044 0.9467 0.6571 0.029 Uiso 1 1 calc R . .
C9 C 0.6773(2) 0.6938(2) 0.95467(7) 0.0264(4) Uani 1 1 d . . .
H9A H 0.6945 0.7474 0.9848 0.032 Uiso 1 1 calc R . .
H9B H 0.5794 0.7302 0.9388 0.032 Uiso 1 1 calc R . .
C10 C 0.3840(2) 0.4230(2) 0.86857(7) 0.0253(4) Uani 1 1 d . . .
H10A H 0.3172 0.3631 0.8880 0.030 Uiso 1 1 calc R . .
H10B H 0.4418 0.3534 0.8494 0.030 Uiso 1 1 calc R . .
C11 C 0.3324(3) 0.5707(3) 0.57228(7) 0.0310(5) Uani 1 1 d . . .
H11A H 0.2773 0.5093 0.5498 0.037 Uiso 1 1 calc R . .
C12 C 0.7464(3) 0.3090(3) 1.00778(7) 0.0328(5) Uani 1 1 d . . .
H12A H 0.8071 0.2648 1.0330 0.039 Uiso 1 1 calc R . .
C13 C 0.1925(2) 0.6324(2) 0.85664(7) 0.0275(5) Uani 1 1 d . . .
H13A H 0.1898 0.6412 0.8896 0.033 Uiso 1 1 calc R . .
C14 C 0.2179(2) 0.5769(2) 0.71157(7) 0.0242(4) Uani 1 1 d . . .
H14A H 0.2247 0.4685 0.7045 0.029 Uiso 1 1 calc R . .
H14B H 0.1252 0.6180 0.6940 0.029 Uiso 1 1 calc R . .
C15 C 0.6500(2) 0.8582(3) 0.84576(7) 0.0310(5) Uani 1 1 d . . .
H15A H 0.5682 0.7920 0.8564 0.037 Uiso 1 1 calc R . .
H15B H 0.6009 0.9511 0.8330 0.037 Uiso 1 1 calc R . .
C16 C 0.6668(2) 0.5296(2) 0.96326(7) 0.0242(4) Uani 1 1 d . . .
C17 C 0.3806(2) 0.6526(2) 0.65178(6) 0.0223(4) Uani 1 1 d . . .
C18 C 0.7637(3) 0.8958(2) 0.88636(8) 0.0297(5) Uani 1 1 d . . .
H18A H 0.7131 0.9627 0.9081 0.036 Uiso 1 1 calc R . .
H18B H 0.8514 0.9511 0.8745 0.036 Uiso 1 1 calc R . .
C19 C 0.5714(2) 0.4378(2) 0.93349(7) 0.0239(4) Uani 1 1 d . . .
C20 C 0.7050(2) 0.6394(2) 0.73973(7) 0.0278(5) Uani 1 1 d . . .
H20A H 0.6354 0.5668 0.7228 0.033 Uiso 1 1 calc R . .
H20B H 0.7971 0.5833 0.7524 0.033 Uiso 1 1 calc R . .
C21 C 0.2074(2) 0.6002(2) 0.76310(7) 0.0212(4) Uani 1 1 d . . .
C22 C 0.7524(2) 0.4613(3) 1.00012(7) 0.0302(5) Uani 1 1 d . . .
H22A H 0.8171 0.5213 1.0207 0.036 Uiso 1 1 calc R . .
C23 C 0.4447(3) 0.6665(3) 0.55830(7) 0.0320(5) Uani 1 1 d . . .
H23A H 0.4667 0.6716 0.5264 0.038 Uiso 1 1 calc R . .
C31 C 0.4955(2) 0.7496(2) 0.63846(7) 0.0220(4) Uani 1 1 d . . .
C33 C 0.2877(2) 0.5276(2) 0.83749(7) 0.0219(4) Uani 1 1 d . . .

loop_
_atom_site_aniso_label
_atom_site_aniso_U_11
_atom_site_aniso_U_22
_atom_site_aniso_U_33
_atom_site_aniso_U_23
_atom_site_aniso_U_13
_atom_site_aniso_U_12
O2 0.0193(7) 0.0406(9) 0.0253(7) -0.0020(6) -0.0047(6) -0.0053(6)
O3 0.0231(8) 0.0268(8) 0.0280(7) 0.0031(6) -0.0142(6) -0.0061(6)
O1 0.0202(7) 0.0382(8) 0.0209(7) -0.0017(6) -0.0038(5) -0.0080(6)
N1 0.0139(8) 0.0237(9) 0.0239(8) -0.0001(6) -0.0061(6) -0.0039(6)
S2 0.0199(3) 0.0411(3) 0.0299(3) 0.0049(2) -0.0023(2) -0.0013(2)
S1 0.0164(3) 0.0318(3) 0.0279(3) 0.0002(2) -0.00546(19) 0.0005(2)
C1 0.0186(10) 0.0295(11) 0.0366(12) -0.0037(9) -0.0007(9) 0.0001(9)
C2 0.0244(11) 0.0328(12) 0.0257(10) 0.0009(9) -0.0065(8) -0.0028(9)
C3 0.0150(10) 0.0257(10) 0.0323(11) 0.0040(8) -0.0073(8) -0.0022(8)
C4 0.0243(11) 0.0256(11) 0.0275(11) 0.0007(8) -0.0083(8) 0.0010(8)
C5 0.0204(11) 0.0374(12) 0.0299(11) 0.0035(9) -0.0083(8) -0.0055(9)
C6 0.0231(11) 0.0316(11) 0.0264(10) 0.0043(8) -0.0040(8) 0.0035(9)
C7 0.0338(12) 0.0326(12) 0.0269(11) 0.0045(9) -0.0034(9) 0.0019(10)
C8 0.0192(10) 0.0235(10) 0.0290(11) -0.0008(8) -0.0045(8) 0.0024(8)
C9 0.0208(10) 0.0327(11) 0.0254(10) -0.0037(8) -0.0011(8) -0.0035(9)
C10 0.0215(10) 0.0246(10) 0.0279(11) -0.0003(8) -0.0111(8) -0.0043(8)
C11 0.0334(12) 0.0318(12) 0.0258(11) -0.0050(9) -0.0120(9) 0.0044(10)
C12 0.0313(12) 0.0444(14) 0.0212(10) 0.0025(9) -0.0071(9) 0.0049(10)
C13 0.0237(11) 0.0303(11) 0.0279(11) -0.0038(8) -0.0019(8) -0.0025(9)
C14 0.0171(10) 0.0283(11) 0.0262(10) 0.0016(8) -0.0064(8) -0.0050(8)
C15 0.0235(11) 0.0368(12) 0.0323(12) 0.0042(9) -0.0008(9) 0.0054(9)
C16 0.0181(10) 0.0325(11) 0.0214(9) -0.0011(8) -0.0015(7) -0.0011(8)
C17 0.0198(10) 0.0247(10) 0.0212(9) 0.0002(8) -0.0076(7) 0.0061(8)
C18 0.0283(12) 0.0267(11) 0.0342(12) -0.0028(9) 0.0028(9) -0.0020(9)
C19 0.0166(10) 0.0333(11) 0.0209(10) 0.0029(8) -0.0039(7) 0.0001(8)
C20 0.0217(11) 0.0276(11) 0.0326(11) 0.0017(9) -0.0094(8) -0.0019(9)
C21 0.0126(9) 0.0232(10) 0.0269(10) 0.0011(8) -0.0044(7) -0.0049(7)
C22 0.0252(11) 0.0428(13) 0.0213(10) -0.0022(9) -0.0073(8) -0.0039(10)
C23 0.0321(12) 0.0402(13) 0.0229(10) 0.0012(9) -0.0035(9) 0.0077(10)
C31 0.0168(10) 0.0222(10) 0.0257(10) 0.0006(8) -0.0065(7) 0.0052(8)
C33 0.0142(9) 0.0240(10) 0.0265(10) -0.0002(8) -0.0060(7) -0.0053(8)

loop_
_atom_type_symbol
_atom_type_description
_atom_type_scat_dispersion_real
_atom_type_scat_dispersion_imag
_atom_type_scat_source
C C 0.0033 0.0016 'International Tables Vol C Tables 4.2.6.8 and 6.1.1.4'
H H 0.0000 0.0000 'International Tables Vol C Tables 4.2.6.8 and 6.1.1.4'
N N 0.0061 0.0033 'International Tables Vol C Tables 4.2.6.8 and 6.1.1.4'
O O 0.0106 0.0060 'International Tables Vol C Tables 4.2.6.8 and 6.1.1.4'
S S 0.1246 0.1234 'International Tables Vol C Tables 4.2.6.8 and 6.1.1.4'

loop_
_geom_angle_atom_site_label_1
_geom_angle_atom_site_label_2
_geom_angle_atom_site_label_3
_geom_angle
_geom_angle_site_symmetry_1
_geom_angle_site_symmetry_3
_geom_angle_publ_flag
C15 O2 C5 111.17(16) . . ?
C19 O3 C10 116.35(16) . . ?
C17 O1 C14 117.27(15) . . ?
C33 N1 C21 117.16(17) . . ?
C18 S2 C9 100.84(10) . . ?
C20 S1 C8 102.85(10) . . ?
C13 C1 C3 118.6(2) . . ?
C19 C2 C7 119.9(2) . . ?
C21 C3 C1 119.00(19) . . ?
C11 C4 C17 119.4(2) . . ?
O2 C5 C20 110.55(17) . . ?
C23 C6 C31 121.9(2) . . ?
C12 C7 C2 120.4(2) . . ?
C31 C8 S1 115.09(14) . . ?
C16 C9 S2 109.74(14) . . ?
O3 C10 C33 107.89(16) . . ?
C23 C11 C4 120.9(2) . . ?
C22 C12 C7 119.3(2) . . ?
C1 C13 C33 118.95(19) . . ?
O1 C14 C21 107.71(15) . . ?
O2 C15 C18 109.27(17) . . ?
C22 C16 C19 117.8(2) . . ?
C22 C16 C9 121.44(19) . . ?
C19 C16 C9 120.78(18) . . ?
O1 C17 C4 123.09(18) . . ?
O1 C17 C31 116.22(17) . . ?
C4 C17 C31 120.69(18) . . ?
C15 C18 S2 113.27(15) . . ?
O3 C19 C2 124.37(18) . . ?
O3 C19 C16 115.00(18) . . ?
C2 C19 C16 120.63(19) . . ?
C5 C20 S1 115.99(15) . . ?
N1 C21 C3 123.16(18) . . ?
N1 C21 C14 116.01(17) . . ?
C3 C21 C14 120.82(18) . . ?
C12 C22 C16 122.0(2) . . ?
C11 C23 C6 119.0(2) . . ?
C6 C31 C17 118.08(18) . . ?
C6 C31 C8 119.74(18) . . ?
C17 C31 C8 122.14(18) . . ?
N1 C33 C13 123.14(18) . . ?
N1 C33 C10 116.36(17) . . ?
C13 C33 C10 120.45(18) . . ?

loop_
_geom_bond_atom_site_label_1
_geom_bond_atom_site_label_2
_geom_bond_distance
_geom_bond_site_symmetry_2
_geom_bond_publ_flag
O2 C15 1.417(2) . ?
O2 C5 1.424(2) . ?
O3 C19 1.372(2) . ?
O3 C10 1.436(2) . ?
O1 C17 1.373(2) . ?
O1 C14 1.436(2) . ?
N1 C33 1.335(2) . ?
N1 C21 1.347(2) . ?
S2 C18 1.808(2) . ?
S2 C9 1.829(2) . ?
S1 C20 1.808(2) . ?
S1 C8 1.821(2) . ?
C1 C13 1.376(3) . ?
C1 C3 1.383(3) . ?
C2 C19 1.379(3) . ?
C2 C7 1.390(3) . ?
C3 C21 1.377(3) . ?
C4 C11 1.388(3) . ?
C4 C17 1.392(3) . ?
C5 C20 1.504(3) . ?
C6 C23 1.382(3) . ?
C6 C31 1.391(3) . ?
C7 C12 1.379(3) . ?
C8 C31 1.508(3) . ?
C9 C16 1.490(3) . ?
C10 C33 1.503(3) . ?
C11 C23 1.378(3) . ?
C12 C22 1.378(3) . ?
C13 C33 1.388(3) . ?
C14 C21 1.501(3) . ?
C15 C18 1.509(3) . ?
C16 C22 1.388(3) . ?
C16 C19 1.408(3) . ?
C17 C31 1.396(3) . ?

loop_
_cod_related_entry_id
_cod_related_entry_database
_cod_related_entry_code
1 ChemSpider 30661003
